data_4061366
loop_
_publ_author_name
'Shin, Richard Y. C.'
'Ng, Sin Yee'
'Tan, Geok Kheng'
'Koh, Lip Lin'
'Khoo, Soo Beng'
'Goh, Lai Yoong'
'Webster, Richard'

_publ_section_title
;
Syntheses and X-ray Crystal Structures of Di- and Tri-Nuclear
Trithiolate/thioether Bridged Complexes of Ruthenium .
Electrochemistry of Mixed Valence Triruthenium Complexes.
;
_journal_issue 3
_journal_name_full Organometallics
_journal_page_first 547
_journal_page_last 558
_journal_paper_doi 10.1021/om034189+
_journal_volume 23
_journal_year 2004
_chemical_formula_sum 'C32 H52 F12 N2 P2 Ru3 S6'
_chemical_formula_weight 1250.27
_space_group_IT_number 14
_symmetry_cell_setting monoclinic
_symmetry_space_group_name_Hall '-P 2yn'
_symmetry_space_group_name_H-M 'P 1 21/n 1'
_cell_angle_alpha 90.00
_cell_angle_beta 95.5380(10)
_cell_angle_gamma 90.00
_cell_formula_units_Z 4
_cell_length_a 12.9198(5)
_cell_length_b 12.7364(5)
_cell_length_c 27.4189(11)
_cell_measurement_temperature 223(2)
_cell_volume 4490.8(3)
_diffrn_ambient_temperature 223(2)
_exptl_crystal_density_diffrn 1.849
_cod_depositor_comments
;
The following automatic conversions were performed:
'_symmetry_cell_setting' value 'Monoclinic' changed to 'monoclinic'
according to '/home/saulius/struct/CIF-dictionaries/cif_core.dic'
dictionary named 'cif_core.dic' version 2.4.1 from 2010-06-29.

Automatic conversion script
Id: cif_fix_enum 1527 2010-12-29 10:47:43Z saulius 
;
_cod_original_sg_symbol_H-M 'P 21/n'
_cod_database_code 4061366

loop_
_symmetry_equiv_pos_as_xyz
'x, y, z'
'-x+1/2, y+1/2, -z+1/2'
'-x, -y, -z'
'x-1/2, -y-1/2, z-1/2'

loop_
_atom_site_label
_atom_site_type_symbol
_atom_site_fract_x
_atom_site_fract_y
_atom_site_fract_z
_atom_site_U_iso_or_equiv
_atom_site_adp_type
_atom_site_occupancy
_atom_site_symmetry_multiplicity
_atom_site_calc_flag
_atom_site_refinement_flags
_atom_site_disorder_assembly
_atom_site_disorder_group
Ru1 Ru 0.88929(3) 0.24992(3) 0.070427(15) 0.02469(12) Uani 1 1 d . . .
Ru2 Ru 0.73736(3) 0.25138(3) 0.135936(14) 0.02097(11) Uani 1 1 d . . .
Ru3 Ru 0.56123(3) 0.30391(3) 0.183867(14) 0.02303(12) Uani 1 1 d . . .
S1 S 0.90458(12) 0.09516(11) 0.02703(5) 0.0348(3) Uani 1 1 d . . .
S2 S 0.88347(10) 0.14403(10) 0.13897(5) 0.0254(3) Uani 1 1 d . . .
S3 S 0.71180(11) 0.23215(10) 0.05228(4) 0.0264(3) Uani 1 1 d . . .
S4 S 0.64455(11) 0.41112(10) 0.13232(5) 0.0278(3) Uani 1 1 d . . .
S5 S 0.61980(10) 0.14060(10) 0.16656(5) 0.0272(3) Uani 1 1 d . . .
S6 S 0.43394(11) 0.28178(11) 0.12001(5) 0.0322(3) Uani 1 1 d . . .
N1 N 0.8212(3) 0.3008(3) 0.20206(15) 0.0273(9) Uani 1 1 d . . .
C1 C 0.9193(6) -0.0111(5) 0.0715(2) 0.0399(14) Uani 1 1 d . . .
H1A H 0.894(5) -0.072(5) 0.051(2) 0.047(18) Uiso 1 1 d . . .
H1B H 0.995(5) -0.021(5) 0.078(2) 0.036(16) Uiso 1 1 d . . .
C2 C 0.8645(5) 0.0083(4) 0.1166(2) 0.0365(13) Uani 1 1 d . . .
H2A H 0.894(5) -0.031(5) 0.142(2) 0.038(17) Uiso 1 1 d . . .
H2B H 0.791(6) -0.008(5) 0.115(2) 0.05(2) Uiso 1 1 d . . .
C3 C 0.7758(5) 0.0701(5) -0.0038(2) 0.0406(14) Uani 1 1 d . . .
H3A H 0.773(6) -0.006(6) -0.014(3) 0.07(2) Uiso 1 1 d . . .
H3B H 0.770(5) 0.117(5) -0.032(2) 0.048(18) Uiso 1 1 d . . .
C4 C 0.6907(5) 0.0987(5) 0.0277(2) 0.0378(14) Uani 1 1 d . . .
H4A H 0.687(5) 0.057(5) 0.052(2) 0.043(19) Uiso 1 1 d . . .
H4B H 0.628(6) 0.099(5) 0.010(2) 0.05(2) Uiso 1 1 d . . .
C5 C 0.5568(5) 0.4276(5) 0.0756(2) 0.0384(14) Uani 1 1 d . . .
H5A H 0.585(5) 0.392(5) 0.052(2) 0.041(18) Uiso 1 1 d . . .
H5B H 0.559(5) 0.499(5) 0.067(2) 0.041(17) Uiso 1 1 d . . .
C6 C 0.4474(5) 0.3947(5) 0.0803(2) 0.0463(16) Uani 1 1 d . . .
H6A H 0.4140 0.3783 0.0476 0.056 Uiso 1 1 calc R . .
H6B H 0.4100 0.4542 0.0930 0.056 Uiso 1 1 calc R . .
C7 C 0.5218(5) 0.0884(5) 0.1193(2) 0.0375(14) Uani 1 1 d . . .
H7A H 0.552(5) 0.038(5) 0.102(2) 0.034(16) Uiso 1 1 d . . .
H7B H 0.473(5) 0.061(5) 0.139(2) 0.032(15) Uiso 1 1 d . . .
C8 C 0.4736(5) 0.1697(5) 0.0846(2) 0.0377(14) Uani 1 1 d . . .
H8A H 0.409(4) 0.139(4) 0.0695(19) 0.026(14) Uiso 1 1 d . . .
H8B H 0.524(5) 0.193(5) 0.063(2) 0.043(17) Uiso 1 1 d . . .
C9 C 1.0453(4) 0.3014(4) 0.0544(2) 0.0360(13) Uani 1 1 d . . .
C10 C 0.9689(5) 0.3393(4) 0.0172(2) 0.0332(13) Uani 1 1 d . . .
C11 C 0.9030(4) 0.4107(4) 0.03912(19) 0.0312(12) Uani 1 1 d . . .
C12 C 0.9379(4) 0.4166(4) 0.0904(2) 0.0334(13) Uani 1 1 d . . .
C13 C 1.0248(4) 0.3480(5) 0.0994(2) 0.0359(13) Uani 1 1 d . . .
C14 C 1.1369(5) 0.2337(6) 0.0461(3) 0.0549(18) Uani 1 1 d . . .
H14A H 1.1956 0.2779 0.0401 0.082 Uiso 1 1 calc R . .
H14B H 1.1194 0.1889 0.0179 0.082 Uiso 1 1 calc R . .
H14C H 1.1550 0.1907 0.0748 0.082 Uiso 1 1 calc R . .
C15 C 0.9686(8) 0.3167(7) -0.0367(3) 0.0492(18) Uani 1 1 d . . .
H15A H 0.964(7) 0.247(8) -0.046(3) 0.09(3) Uiso 1 1 d . . .
H15B H 1.016(7) 0.346(7) -0.045(3) 0.08(3) Uiso 1 1 d . . .
H15C H 0.917(6) 0.343(6) -0.051(3) 0.05(3) Uiso 1 1 d . . .
C16 C 0.8177(6) 0.4740(6) 0.0128(3) 0.0449(15) Uani 1 1 d . . .
H16A H 0.854(9) 0.531(10) -0.003(4) 0.14(4) Uiso 1 1 d . . .
H16B H 0.770(8) 0.437(8) -0.010(4) 0.11(3) Uiso 1 1 d . . .
H16C H 0.786(6) 0.505(6) 0.035(3) 0.06(2) Uiso 1 1 d . . .
C17 C 0.9041(6) 0.4967(5) 0.1252(2) 0.0423(16) Uani 1 1 d . . .
H17A H 0.959(5) 0.550(5) 0.128(2) 0.038(16) Uiso 1 1 d . . .
H17B H 0.836(7) 0.529(7) 0.114(3) 0.09(3) Uiso 1 1 d . . .
H17C H 0.903(6) 0.472(6) 0.161(3) 0.06(2) Uiso 1 1 d . . .
C18 C 1.0879(7) 0.3337(8) 0.1472(3) 0.056(2) Uani 1 1 d . . .
H18A H 1.145(9) 0.357(9) 0.148(4) 0.11(4) Uiso 1 1 d . . .
H18B H 1.055(7) 0.342(8) 0.169(3) 0.09(4) Uiso 1 1 d . . .
H18C H 1.110(8) 0.262(8) 0.159(4) 0.10(3) Uiso 1 1 d . . .
C19 C 0.6059(4) 0.4025(4) 0.25052(18) 0.0309(12) Uani 1 1 d . . .
C20 C 0.5052(5) 0.4332(5) 0.22922(19) 0.0359(13) Uani 1 1 d . . .
C21 C 0.4367(4) 0.3463(5) 0.23162(19) 0.0357(13) Uani 1 1 d . . .
C22 C 0.4952(5) 0.2609(5) 0.25290(19) 0.0348(13) Uani 1 1 d . . .
C23 C 0.5998(4) 0.2954(5) 0.26534(18) 0.0316(12) Uani 1 1 d . . .
C24 C 0.6950(6) 0.4752(6) 0.2601(3) 0.0437(16) Uani 1 1 d . . .
H24A H 0.670(5) 0.529(5) 0.272(2) 0.031(16) Uiso 1 1 d . . .
H24B H 0.725(6) 0.500(6) 0.231(3) 0.07(2) Uiso 1 1 d . . .
H24C H 0.751(6) 0.448(5) 0.283(3) 0.05(2) Uiso 1 1 d . . .
C25 C 0.4775(7) 0.5421(6) 0.2136(3) 0.057(2) Uani 1 1 d . . .
H25A H 0.530(6) 0.578(6) 0.194(3) 0.06(2) Uiso 1 1 d . . .
H25B H 0.465(6) 0.588(6) 0.239(3) 0.07(2) Uiso 1 1 d . . .
H25C H 0.414(7) 0.546(7) 0.191(3) 0.09(3) Uiso 1 1 d . . .
C26 C 0.3221(5) 0.3453(8) 0.2164(3) 0.056(2) Uani 1 1 d . . .
H26A H 0.294(6) 0.277(6) 0.195(3) 0.07(2) Uiso 1 1 d . . .
H26B H 0.278(7) 0.362(7) 0.242(3) 0.09(3) Uiso 1 1 d . . .
H26C H 0.306(6) 0.399(6) 0.193(3) 0.07(3) Uiso 1 1 d . . .
C27 C 0.4515(7) 0.1569(6) 0.2660(3) 0.0534(19) Uani 1 1 d . . .
H27A H 0.406(6) 0.126(6) 0.244(3) 0.07(2) Uiso 1 1 d . . .
H27B H 0.501(7) 0.103(7) 0.268(3) 0.09(3) Uiso 1 1 d . . .
H27C H 0.430(6) 0.167(6) 0.299(3) 0.07(2) Uiso 1 1 d . . .
C28 C 0.6803(6) 0.2320(7) 0.2948(3) 0.0460(16) Uani 1 1 d . . .
H28A H 0.711(7) 0.183(8) 0.279(3) 0.09(3) Uiso 1 1 d . . .
H28B H 0.738(6) 0.276(6) 0.304(3) 0.05(2) Uiso 1 1 d . . .
H28C H 0.668(7) 0.215(7) 0.323(4) 0.09(3) Uiso 1 1 d . . .
C29 C 0.8810(5) 0.3197(4) 0.2339(2) 0.0333(12) Uani 1 1 d . . .
C30 C 0.9576(7) 0.3445(7) 0.2750(3) 0.0550(19) Uani 1 1 d . . .
H30A H 1.016(7) 0.316(7) 0.267(3) 0.09(3) Uiso 1 1 d . . .
H30B H 0.957(6) 0.419(7) 0.280(3) 0.08(3) Uiso 1 1 d . . .
H30C H 0.927(9) 0.316(10) 0.300(4) 0.14(5) Uiso 1 1 d . . .
P1 P 0.63607(16) 0.76923(12) 0.06922(6) 0.0462(4) Uani 1 1 d . . .
F1 F 0.6193(10) 0.6822(5) 0.0313(2) 0.193(5) Uani 1 1 d . . .
F2 F 0.7515(6) 0.7338(7) 0.0828(2) 0.152(3) Uani 1 1 d . . .
F3 F 0.6559(5) 0.8579(4) 0.10918(19) 0.0951(17) Uani 1 1 d . . .
F4 F 0.5264(5) 0.8103(8) 0.0571(3) 0.164(4) Uani 1 1 d . . .
F5 F 0.6723(5) 0.8453(4) 0.02855(19) 0.0917(16) Uani 1 1 d . . .
F6 F 0.6035(5) 0.6949(4) 0.11081(18) 0.102(2) Uani 1 1 d . . .
P2 P 0.22788(17) 0.9868(2) 0.15588(8) 0.0760(7) Uani 1 1 d . . .
F7 F 0.3048(7) 0.9555(7) 0.1146(2) 0.157(4) Uani 1 1 d . . .
F8 F 0.1804(8) 0.8787(7) 0.1541(5) 0.220(5) Uani 1 1 d . . .
F9 F 0.1585(8) 1.0108(10) 0.1924(4) 0.245(7) Uani 1 1 d . . .
F10 F 0.2816(5) 1.1012(4) 0.1554(2) 0.1015(18) Uani 1 1 d . . .
F11 F 0.1537(7) 1.0261(10) 0.1142(3) 0.235(6) Uani 1 1 d . . .
F12 F 0.3154(5) 0.9510(7) 0.1917(3) 0.144(3) Uani 1 1 d . . .
N1S N 0.2168(8) 0.5637(8) 0.1278(4) 0.122(4) Uani 1 1 d . . .
C1S C 0.3400(9) 0.7013(9) 0.1010(5) 0.114(4) Uani 1 1 d . . .
H1S1 H 0.4104 0.6740 0.1053 0.172 Uiso 1 1 calc R . .
H1S2 H 0.3360 0.7651 0.1201 0.172 Uiso 1 1 calc R . .
H1S3 H 0.3213 0.7166 0.0667 0.172 Uiso 1 1 calc R . .
C2S C 0.2702(7) 0.6252(7) 0.1172(3) 0.074(2) Uani 1 1 d . . .

loop_
_atom_site_aniso_label
_atom_site_aniso_U_11
_atom_site_aniso_U_22
_atom_site_aniso_U_33
_atom_site_aniso_U_23
_atom_site_aniso_U_13
_atom_site_aniso_U_12
Ru1 0.0293(2) 0.0230(2) 0.0228(2) 0.00028(16) 0.00769(17) -0.00087(17)
Ru2 0.0239(2) 0.0212(2) 0.0179(2) -0.00175(15) 0.00264(15) -0.00105(16)
Ru3 0.0246(2) 0.0255(2) 0.0190(2) -0.00275(16) 0.00264(15) 0.00011(17)
S1 0.0466(9) 0.0288(7) 0.0313(7) -0.0033(6) 0.0161(6) 0.0021(6)
S2 0.0288(7) 0.0228(6) 0.0252(6) 0.0018(5) 0.0050(5) 0.0010(5)
S3 0.0333(7) 0.0251(6) 0.0207(6) -0.0033(5) 0.0017(5) -0.0011(5)
S4 0.0357(7) 0.0219(6) 0.0263(6) -0.0008(5) 0.0054(5) 0.0007(5)
S5 0.0291(7) 0.0241(6) 0.0287(6) 0.0011(5) 0.0043(5) -0.0020(5)
S6 0.0300(7) 0.0382(8) 0.0275(7) -0.0050(6) -0.0013(5) 0.0031(6)
N1 0.029(2) 0.029(2) 0.024(2) -0.0027(19) 0.0036(19) -0.0025(19)
C1 0.058(4) 0.030(3) 0.034(3) -0.001(3) 0.014(3) 0.003(3)
C2 0.048(4) 0.021(3) 0.042(3) 0.002(3) 0.009(3) 0.001(3)
C3 0.059(4) 0.033(3) 0.030(3) -0.008(3) 0.006(3) 0.003(3)
C4 0.045(4) 0.035(3) 0.032(3) -0.011(3) 0.001(3) -0.006(3)
C5 0.049(4) 0.036(3) 0.029(3) 0.009(3) 0.000(3) 0.011(3)
C6 0.054(4) 0.047(4) 0.035(3) 0.003(3) -0.009(3) 0.005(3)
C7 0.034(3) 0.034(3) 0.044(4) -0.011(3) 0.005(3) -0.009(3)
C8 0.030(3) 0.044(3) 0.038(3) -0.018(3) -0.001(3) -0.006(3)
C9 0.032(3) 0.036(3) 0.043(3) 0.008(3) 0.015(3) -0.006(3)
C10 0.043(3) 0.029(3) 0.031(3) 0.005(2) 0.015(2) -0.003(2)
C11 0.036(3) 0.027(3) 0.031(3) 0.005(2) 0.011(2) -0.009(2)
C12 0.039(3) 0.028(3) 0.034(3) 0.001(2) 0.011(2) -0.013(2)
C13 0.034(3) 0.037(3) 0.037(3) 0.002(3) 0.004(2) -0.016(3)
C14 0.042(4) 0.058(4) 0.067(5) 0.013(4) 0.020(3) 0.006(3)
C15 0.065(5) 0.050(5) 0.036(4) 0.003(3) 0.021(4) -0.003(4)
C16 0.051(4) 0.037(3) 0.047(4) 0.006(3) 0.005(3) 0.003(3)
C17 0.060(5) 0.033(3) 0.037(3) -0.011(3) 0.018(3) -0.018(3)
C18 0.047(5) 0.066(5) 0.052(5) 0.010(4) -0.007(4) -0.018(4)
C19 0.033(3) 0.038(3) 0.023(3) -0.010(2) 0.007(2) -0.003(2)
C20 0.043(3) 0.042(3) 0.024(3) -0.007(2) 0.011(2) 0.007(3)
C21 0.029(3) 0.056(4) 0.023(3) -0.011(3) 0.009(2) -0.002(3)
C22 0.036(3) 0.047(3) 0.022(3) -0.003(2) 0.007(2) -0.008(3)
C23 0.038(3) 0.040(3) 0.018(2) -0.002(2) 0.005(2) -0.003(3)
C24 0.044(4) 0.043(4) 0.045(4) -0.021(3) 0.010(3) -0.008(3)
C25 0.074(6) 0.041(4) 0.057(5) -0.008(4) 0.015(4) 0.021(4)
C26 0.033(4) 0.091(6) 0.047(4) -0.023(4) 0.009(3) 0.004(4)
C27 0.069(5) 0.052(4) 0.041(4) 0.001(3) 0.012(4) -0.021(4)
C28 0.051(4) 0.058(4) 0.029(3) 0.004(3) -0.001(3) 0.003(4)
C29 0.035(3) 0.033(3) 0.032(3) -0.003(2) 0.005(3) -0.001(2)
C30 0.054(5) 0.063(5) 0.044(4) -0.012(4) -0.015(4) -0.006(4)
P1 0.0701(12) 0.0299(8) 0.0371(9) 0.0010(7) -0.0034(8) -0.0041(8)
F1 0.441(16) 0.066(4) 0.063(4) -0.016(3) -0.026(6) -0.062(6)
F2 0.136(6) 0.231(9) 0.093(5) 0.032(5) 0.023(4) 0.101(6)
F3 0.147(5) 0.058(3) 0.082(3) -0.019(3) 0.018(3) -0.017(3)
F4 0.057(4) 0.261(10) 0.168(7) 0.107(7) -0.012(4) -0.002(5)
F5 0.123(5) 0.081(3) 0.074(3) 0.024(3) 0.023(3) -0.011(3)
F6 0.159(6) 0.076(3) 0.068(3) 0.031(3) -0.007(3) -0.047(4)
P2 0.0525(12) 0.1094(19) 0.0642(13) 0.0392(13) -0.0040(10) -0.0187(12)
F7 0.234(9) 0.163(7) 0.083(4) -0.045(4) 0.058(5) -0.099(7)
F8 0.158(8) 0.125(7) 0.374(16) 0.028(8) 0.013(9) -0.090(6)
F9 0.247(11) 0.283(13) 0.242(10) 0.146(10) 0.210(10) 0.143(10)
F10 0.098(4) 0.085(4) 0.125(5) 0.000(3) 0.030(4) -0.010(3)
F11 0.168(8) 0.332(14) 0.185(8) 0.165(9) -0.094(7) -0.124(9)
F12 0.094(5) 0.205(8) 0.127(5) 0.066(5) -0.018(4) 0.022(5)
N1S 0.115(8) 0.109(7) 0.135(8) 0.059(7) -0.028(6) -0.032(6)
C1S 0.091(8) 0.100(8) 0.148(11) 0.039(8) -0.010(7) -0.017(7)
C2S 0.068(6) 0.068(5) 0.081(6) 0.016(5) -0.013(5) 0.000(5)

loop_
_geom_bond_atom_site_label_1
_geom_bond_atom_site_label_2
_geom_bond_distance
_geom_bond_site_symmetry_2
_geom_bond_publ_flag
Ru1 C10 2.185(5) . ?
Ru1 C9 2.204(5) . ?
Ru1 C11 2.234(5) . ?
Ru1 C13 2.234(5) . ?
Ru1 C12 2.266(5) . ?
Ru1 S3 2.3102(14) . ?
Ru1 S2 2.3204(13) . ?
Ru1 S1 2.3207(14) . ?
Ru1 Ru2 2.7857(5) . ?
Ru2 N1 2.116(4) . ?
Ru2 S5 2.2910(13) . ?
Ru2 S3 2.2987(13) . ?
Ru2 S2 2.3259(13) . ?
Ru2 S4 2.3587(13) . ?
Ru2 Ru3 2.8160(6) . ?
Ru3 C22 2.219(5) . ?
Ru3 C20 2.226(5) . ?
Ru3 C21 2.236(5) . ?
Ru3 C23 2.244(5) . ?
Ru3 C19 2.246(5) . ?
Ru3 S5 2.2788(13) . ?
Ru3 S6 2.3009(14) . ?
Ru3 S4 2.3053(13) . ?
S1 C1 1.820(6) . ?
S1 C3 1.820(7) . ?
S2 C2 1.843(6) . ?
S3 C4 1.839(6) . ?
S4 C5 1.847(6) . ?
S5 C7 1.846(6) . ?
S6 C6 1.823(6) . ?
S6 C8 1.827(6) . ?
N1 C29 1.134(7) . ?
C1 C2 1.502(8) . ?
C3 C4 1.507(9) . ?
C5 C6 1.491(9) . ?
C7 C8 1.501(9) . ?
C9 C13 1.418(8) . ?
C9 C10 1.433(8) . ?
C9 C14 1.499(9) . ?
C10 C11 1.418(8) . ?
C10 C15 1.504(9) . ?
C11 C12 1.438(8) . ?
C11 C16 1.494(9) . ?
C12 C13 1.425(8) . ?
C12 C17 1.490(8) . ?
C13 C18 1.486(9) . ?
C19 C23 1.427(8) . ?
C19 C20 1.428(8) . ?
C19 C24 1.481(8) . ?
C20 C21 1.423(8) . ?
C20 C25 1.486(9) . ?
C21 C22 1.417(9) . ?
C21 C26 1.500(9) . ?
C22 C23 1.431(8) . ?
C22 C27 1.497(9) . ?
C23 C28 1.492(9) . ?
C29 C30 1.460(9) . ?
P1 F4 1.517(7) . ?
P1 F1 1.521(6) . ?
P1 F2 1.568(7) . ?
P1 F6 1.570(5) . ?
P1 F3 1.578(5) . ?
P1 F5 1.582(5) . ?
P2 F9 1.439(7) . ?
P2 F12 1.495(6) . ?
P2 F11 1.504(8) . ?
P2 F8 1.507(8) . ?
P2 F10 1.614(6) . ?
P2 F7 1.627(8) . ?
N1S C2S 1.101(11) . ?
C1S C2S 1.424(14) . ?
